data_4328149
loop_
_publ_author_name
'Hirosato Yamazaki'
'Satoshi Igarashi'
'Toshi Nagata'
'Masayuki Yagi'

_publ_contact_author_address
;Department of Materials Science and Technology,
 Faculty of Engineering, Niigata University
 8050 Ikarashi Nino-cho 
 Niigata 950-2181
 Japan
;
_publ_contact_author_email yagi@eng.niigata-u.ac.jp
_publ_contact_author_fax 81-25-262-6790
_publ_contact_author_name 'Prof. YAGI Masayuki'
_publ_contact_author_phone 81-25-262-6790
_publ_section_title
;
 Substituent Effects on Core Structures and Heterogeneous Catalytic
 Activities of MnIII(\m-O)2MnIV Dimers with 2,2':6',2"-Terpyridine
 Derivative Ligands for Water Oxidation
;
_journal_name_full 'Inorganic Chemistry'
_journal_page_first 1530
_journal_page_last 1539
_journal_paper_doi 10.1021/ic201797h
_journal_volume 51
_journal_year 2012
_chemical_formula_moiety '(C38 H42 Mn2 N6 O6 3+), (N O3 1-)3, 4(H2 O)'
_chemical_formula_sum 'C38 H50 Mn2 N9 O19'
_chemical_formula_weight 1046.74
_chemical_name_common '[Mn2O2(BuOtpy)2(H2O)2](NO3)3-4(H2O)'
_space_group_IT_number 2
_symmetry_cell_setting triclinic
_symmetry_Int_Tables_number 2
_symmetry_space_group_name_Hall '-P 1'
_symmetry_space_group_name_H-M 'P -1'
_atom_sites_solution_hydrogens geom
_atom_sites_solution_primary heavy
_atom_sites_solution_secondary difmap
_cell_angle_alpha 77.790(1)
_cell_angle_beta 82.7795(9)
_cell_angle_gamma 66.296(4)
_cell_formula_units_Z 1
_cell_length_a 9.3943(2)
_cell_length_b 11.7585(6)
_cell_length_c 11.7303(6)
_cell_measurement_reflns_used 264
_cell_measurement_temperature 296.2
_cell_measurement_theta_max 25.7
_cell_measurement_theta_min 1.9
_cell_volume 1158.41(9)
_computing_cell_refinement 'RAPID-AUTO Ver. 1.06'
_computing_data_collection 'RAPID-AUTO Ver. 1.06'
_computing_data_reduction 'teXsan Ver. 2.0'
_computing_publication_material 'teXsan Ver. 2.0'
_computing_structure_refinement 'teXsan Ver. 2.0'
_computing_structure_solution 'DIRDIF94 (PATTY)'
_diffrn_ambient_temperature 296.2
_diffrn_detector_area_resol_mean 10.00
_diffrn_measured_fraction_theta_full 0.8855
_diffrn_measured_fraction_theta_max 0.8855
_diffrn_measurement_device_type 'Rigaku RAXIS-IV Imaging Plate'
_diffrn_measurement_method \w
_diffrn_radiation_monochromator graphite
_diffrn_radiation_type 'Mo K\a'
_diffrn_radiation_wavelength 0.7107
_diffrn_reflns_av_R_equivalents 0.038
_diffrn_reflns_limit_h_max 11
_diffrn_reflns_limit_h_min -11
_diffrn_reflns_limit_k_max 14
_diffrn_reflns_limit_k_min -14
_diffrn_reflns_limit_l_max 14
_diffrn_reflns_limit_l_min -14
_diffrn_reflns_number 6337
_diffrn_reflns_theta_full 25.67
_diffrn_reflns_theta_max 25.67
_exptl_absorpt_coefficient_mu 0.630
_exptl_absorpt_correction_T_max 0.910
_exptl_absorpt_correction_T_min 0.859
_exptl_absorpt_correction_type integration
_exptl_absorpt_process_details '(Higashi, 1999)'
_exptl_crystal_colour 'intense green'
_exptl_crystal_density_diffrn 1.500
_exptl_crystal_description prism
_exptl_crystal_F_000 543.00
_exptl_crystal_size_max 0.400
_exptl_crystal_size_mid 0.300
_exptl_crystal_size_min 0.200
_refine_diff_density_max 0.34
_refine_diff_density_min -0.29
_refine_ls_extinction_method none
_refine_ls_goodness_of_fit_ref 1.272
_refine_ls_hydrogen_treatment noref
_refine_ls_number_parameters 347
_refine_ls_number_reflns 3889
_refine_ls_R_factor_gt 0.0666
_refine_ls_shift/su_max 0.0380
_refine_ls_structure_factor_coef Fsqd
_refine_ls_weighting_details 'w = 1/[\s^2^(Fo^2^) + (0.13500(Max(Fo^2^,0) + 2Fc^2^)/3)^2^]'
_refine_ls_weighting_scheme calc
_refine_ls_wR_factor_ref 0.2210
_reflns_number_gt 3158
_reflns_number_total 3889
_reflns_threshold_expression F^2^>2.0\s(F^2^)
_cod_data_source_file ic201797h_si_002_1.cif
_cod_data_source_block '[Mn2O2(BuOtpy)2(H2O)2](NO3)3-4(H2O)'
_cod_original_sg_symbol_H-M 'P -1 '
_cod_original_formula_sum 'C38 H50 Mn2 N9 O19 '
_cod_database_code 4328149

loop_
_symmetry_equiv_pos_as_xyz
x,y,z
-x,-y,-z

loop_
_atom_site_label
_atom_site_type_symbol
_atom_site_fract_x
_atom_site_fract_y
_atom_site_fract_z
_atom_site_U_iso_or_equiv
_atom_site_adp_type
_atom_site_occupancy
_atom_site_symmetry_multiplicity
_atom_site_calc_flag
_atom_site_refinement_flags
Mn Mn 0.56571(6) 0.37900(5) 0.47828(5) 0.0653(2) Uani 1.00 1 d .
O(1) O 0.4312(3) 0.4674(3) 0.5846(3) 0.0767(8) Uani 1.00 1 d .
O(1w) O 0.1955(6) 0.5977(5) 0.8387(4) 0.133(2) Uani 1.00 1 d .
O(2) O 0.7180(5) 0.2909(4) 0.3568(3) 0.103(1) Uani 1.00 1 d .
O(2wa) O 0.2034(7) 0.4072(6) 0.7347(6) 0.146(2) Uani 0.90 1 d P
O(2wb) O 0.359(6) 0.354(7) 0.808(4) 0.17(3) Uani 0.10 10 d P
O(3) O 0.4243(7) -0.0633(4) 0.7616(5) 0.139(2) Uani 1.00 1 d .
O(4) O 0.2338(6) 0.1834(6) 0.9175(6) 0.149(2) Uani 1.00 1 d .
O(5) O 0.0435(9) 0.3327(7) 0.9773(5) 0.195(3) Uani 1.00 1 d .
O(6) O 0.117(1) 0.1608(8) 1.0833(7) 0.217(4) Uani 1.00 1 d .
O(7) O -0.1472(9) 0.0441(7) 0.4510(9) 0.099(3) Uani 0.50 2 d P
O(8) O 0.008(1) -0.1063(8) 0.5731(10) 0.111(3) Uani 0.50 2 d P
O(9) O 0.082(2) 0.038(1) 0.485(1) 0.125(5) Uani 0.50 2 d P
N(1) N 0.5425(4) 0.2162(3) 0.5624(3) 0.0658(9) Uani 1.00 1 d .
N(2) N 0.7540(4) 0.2893(3) 0.5924(4) 0.082(1) Uani 1.00 1 d .
N(3) N 0.3905(4) 0.3689(3) 0.3845(3) 0.078(1) Uani 1.00 1 d .
N(4) N 0.1337(7) 0.2237(6) 0.9937(5) 0.115(2) Uani 1.00 1 d .
N(5) N 0.0000 0.0000 0.5000 0.098(2) Uani 1.00 2 d S
C(1) C 0.6274(5) 0.1478(4) 0.6546(4) 0.068(1) Uani 1.00 1 d .
C(2) C 0.5940(6) 0.0505(4) 0.7272(4) 0.084(1) Uani 1.00 1 d .
C(3) C 0.4707(7) 0.0260(5) 0.6996(5) 0.094(2) Uani 1.00 1 d .
C(4) C 0.3875(6) 0.0946(5) 0.5998(5) 0.091(2) Uani 1.00 1 d .
C(5) C 0.4240(4) 0.1907(4) 0.5347(4) 0.072(1) Uani 1.00 1 d .
C(6) C 0.7551(5) 0.1866(4) 0.6670(4) 0.077(1) Uani 1.00 1 d .
C(7) C 0.8729(6) 0.1192(6) 0.7446(5) 0.104(2) Uani 1.00 1 d .
C(8) C 0.9886(7) 0.1623(9) 0.7449(7) 0.130(3) Uani 1.00 1 d .
C(9) C 0.9876(8) 0.2692(9) 0.6673(9) 0.137(3) Uani 1.00 1 d .
C(10) C 0.8686(7) 0.3293(6) 0.5917(7) 0.111(2) Uani 1.00 1 d .
C(11) C 0.3430(5) 0.2754(4) 0.4298(4) 0.078(1) Uani 1.00 1 d .
C(12) C 0.2281(6) 0.2581(7) 0.3806(7) 0.115(2) Uani 1.00 1 d .
C(13) C 0.1635(9) 0.3408(9) 0.2792(9) 0.148(3) Uani 1.00 1 d .
C(14) C 0.214(1) 0.4339(9) 0.2337(7) 0.149(3) Uani 1.00 1 d .
C(15) C 0.3278(8) 0.4476(5) 0.2857(5) 0.106(2) Uani 1.00 1 d .
C(16) C 0.479(2) -0.1251(8) 0.8682(8) 0.185(4) Uani 1.00 1 d .
C(17a) C 0.4176 -0.2265 0.9127 0.25(1) Uani 0.50 2 d P
C(17b) C 0.3402 -0.1725 0.9411 0.33(2) Uani 0.50 2 d P
C(18a) C 0.3414 -0.2316 1.0190 0.168(7) Uani 0.58 2 d P
C(18b) C 0.4837 -0.2822 1.0250 0.18(1) Uani 0.42 2 d P
C(19a) C 0.4294 -0.3729 1.0676 0.32(2) Uani 0.50 2 d P
C(19b) C 0.4721 -0.2843 1.1074 0.370(6) Uiso 0.14 7 d P
C(19c) C 0.2433 -0.2991 1.0246 0.42(6) Uani 0.23 4 d P
C(19d) C 0.5039 -0.3868 1.0370 0.35(5) Uani 0.13 8 d P
H(1) H 0.7959 0.2163 0.3800 0.1216 Uiso 1.00 1 calc .
H(2) H 0.7068 0.3260 0.2988 0.1216 Uiso 1.00 1 calc .
H(3) H 0.6536 0.0037 0.7938 0.1008 Uiso 1.00 1 calc .
H(4) H 0.3066 0.0745 0.5771 0.1048 Uiso 1.00 1 calc .
H(5) H 0.8778 0.0416 0.7926 0.1188 Uiso 1.00 1 calc .
H(6) H 1.0661 0.1217 0.8004 0.1563 Uiso 1.00 1 calc .
H(7) H 1.0675 0.2954 0.6656 0.1656 Uiso 1.00 1 calc .
H(8) H 0.8686 0.4018 0.5355 0.1337 Uiso 1.00 1 calc .
H(9) H 0.1977 0.1906 0.4150 0.1302 Uiso 1.00 1 calc .
H(10) H 0.0857 0.3265 0.2446 0.1755 Uiso 1.00 1 calc .
H(11) H 0.1684 0.4859 0.1654 0.1723 Uiso 1.00 1 calc .
H(12) H 0.3628 0.5115 0.2498 0.1264 Uiso 1.00 1 calc .
H(13) H 0.5880 -0.1728 0.8584 0.2169 Uiso 1.00 1 calc .
H(14) H 0.4598 -0.0672 0.9165 0.2169 Uiso 1.00 1 calc .
H(15a) H 0.3476 -0.2189 0.8570 0.2932 Uiso 0.50 2 calc P
H(15b) H 0.2613 -0.1123 0.9811 0.3220 Uiso 0.50 2 calc P
H(16a) H 0.5043 -0.3046 0.9146 0.2932 Uiso 0.50 2 calc P
H(16b) H 0.2936 -0.2054 0.8959 0.3220 Uiso 0.50 2 calc P
H(17a) H 0.3542 -0.1787 1.0644 0.2035 Uiso 0.58 2 calc P
H(17b) H 0.5781 -0.2750 0.9924 0.2464 Uiso 0.42 2 calc P
H(18a) H 0.2336 -0.2108 1.0128 0.2035 Uiso 0.58 2 calc P
H(18b) H 0.4633 -0.2607 1.1007 0.2464 Uiso 0.42 2 calc P
H(19a) H 0.3868 -0.3937 1.1431 0.3191 Uiso 0.50 2 calc P
H(19b) H 0.4277 -0.2907 1.1846 0.4177 Uiso 0.14 7 calc P
H(19c) H 0.1908 -0.3015 1.0992 0.1529 Uiso 0.23 4 calc P
H(19d) H 0.4119 -0.3983 1.0700 0.3090 Uiso 0.13 8 calc P
H(20a) H 0.4192 -0.4223 1.0171 0.3191 Uiso 0.50 2 calc P
H(20b) H 0.5432 -0.3654 1.0945 0.4177 Uiso 0.14 7 calc P
H(20c) H 0.1692 -0.2579 0.9659 0.1529 Uiso 0.23 4 calc P
H(20d) H 0.5296 -0.4133 0.9634 0.3090 Uiso 0.13 8 calc P
H(21a) H 0.5364 -0.3897 1.0726 0.3191 Uiso 0.50 2 calc P
H(21b) H 0.5256 -0.2291 1.0971 0.4177 Uiso 0.14 7 calc P
H(21c) H 0.3047 -0.3828 1.0126 0.1529 Uiso 0.23 4 calc P
H(21d) H 0.5869 -0.4354 1.0877 0.3090 Uiso 0.13 8 calc P
H(22) H 0.1319 0.6512 0.7757 0.1609 Uiso 1.00 1 calc .
H(23) H 0.1189 0.5881 0.9085 0.1609 Uiso 1.00 1 calc .
H(24) H 0.3313 0.3728 0.7118 0.1743 Uiso 1.00 1 calc .
H(25) H 0.2509 0.3364 0.8200 0.1743 Uiso 1.00 1 calc .

loop_
_atom_site_aniso_label
_atom_site_aniso_U_11
_atom_site_aniso_U_22
_atom_site_aniso_U_33
_atom_site_aniso_U_12
_atom_site_aniso_U_13
_atom_site_aniso_U_23
Mn 0.0614(4) 0.0570(4) 0.0713(4) -0.0161(3) 0.0069(3) -0.0179(3)
O(1) 0.067(2) 0.076(2) 0.075(2) -0.020(1) 0.013(1) -0.012(1)
O(1w) 0.136(4) 0.141(4) 0.107(3) -0.043(3) 0.012(3) -0.025(3)
O(2) 0.098(2) 0.087(2) 0.092(2) -0.005(2) 0.018(2) -0.024(2)
O(2wa) 0.109(4) 0.147(5) 0.189(6) -0.067(4) 0.019(4) -0.026(4)
O(2wb) 0.17(4) 0.27(7) 0.15(4) -0.18(5) -0.07(4) 0.06(4)
O(3) 0.182(5) 0.097(3) 0.152(4) -0.085(3) 0.051(4) -0.023(3)
O(4) 0.106(3) 0.155(5) 0.176(5) -0.017(3) -0.007(3) -0.074(4)
O(5) 0.201(7) 0.143(5) 0.138(4) 0.031(5) 0.002(4) -0.014(4)
O(6) 0.29(1) 0.185(7) 0.162(6) -0.110(7) -0.043(7) 0.044(5)
O(7) 0.084(5) 0.067(4) 0.135(7) -0.008(4) -0.013(4) -0.035(4)
O(8) 0.083(5) 0.076(5) 0.156(8) -0.016(4) 0.008(5) -0.020(5)
O(9) 0.112(8) 0.14(1) 0.17(1) -0.076(8) 0.030(8) -0.082(9)
N(1) 0.058(2) 0.055(2) 0.081(2) -0.017(1) 0.000(1) -0.017(1)
N(2) 0.071(2) 0.072(2) 0.111(3) -0.028(2) 0.015(2) -0.045(2)
N(3) 0.072(2) 0.067(2) 0.086(2) -0.006(2) -0.013(2) -0.028(2)
N(4) 0.110(4) 0.108(4) 0.106(4) -0.016(3) -0.028(3) -0.015(3)
N(5) 0.093(5) 0.079(4) 0.118(5) -0.011(4) -0.002(4) -0.054(4)
C(1) 0.065(2) 0.057(2) 0.080(2) -0.017(2) -0.001(2) -0.023(2)
C(2) 0.099(3) 0.059(2) 0.085(3) -0.021(2) 0.004(2) -0.014(2)
C(3) 0.100(3) 0.069(3) 0.118(4) -0.043(3) 0.036(3) -0.033(3)
C(4) 0.078(3) 0.073(3) 0.136(4) -0.040(2) 0.023(3) -0.044(3)
C(5) 0.058(2) 0.068(2) 0.098(3) -0.024(2) 0.009(2) -0.035(2)
C(6) 0.067(2) 0.071(2) 0.089(3) -0.015(2) 0.000(2) -0.034(2)
C(7) 0.080(3) 0.109(4) 0.114(4) -0.008(3) -0.021(3) -0.047(3)
C(8) 0.073(3) 0.162(7) 0.161(6) -0.015(4) -0.025(4) -0.094(6)
C(9) 0.082(4) 0.151(6) 0.214(9) -0.049(4) 0.027(5) -0.120(7)
C(10) 0.086(3) 0.109(4) 0.168(6) -0.055(3) 0.037(4) -0.078(4)
C(11) 0.063(2) 0.072(2) 0.105(3) -0.019(2) -0.009(2) -0.040(2)
C(12) 0.074(3) 0.129(5) 0.162(6) -0.031(3) -0.013(3) -0.078(4)
C(13) 0.103(5) 0.165(8) 0.178(8) -0.013(5) -0.059(5) -0.086(7)
C(14) 0.126(6) 0.157(7) 0.127(6) 0.018(5) -0.061(5) -0.063(5)
C(15) 0.116(4) 0.089(3) 0.092(3) -0.005(3) -0.030(3) -0.029(3)
C(16) 0.30(1) 0.118(6) 0.135(6) -0.110(8) 0.077(8) -0.023(5)
C(17a) 0.53(5) 0.27(3) 0.090(9) -0.32(4) 0.12(2) -0.09(1)
C(17b) 0.73(8) 0.20(2) 0.12(1) -0.30(4) 0.06(3) 0.01(2)
C(18a) 0.18(1) 0.16(1) 0.22(2) -0.12(1) 0.09(1) -0.09(1)
C(18b) 0.17(2) 0.17(2) 0.26(3) -0.11(2) 0.02(2) -0.07(2)
C(19a) 0.56(9) 0.16(2) 0.29(3) -0.17(4) -0.01(5) -0.07(3)
C(19c) 0.4(1) 0.06(2) 0.7(2) 0.08(4) -0.2(1) -0.11(6)
C(19d) 0.4(2) 0.2(1) 0.13(5) 0.2(1) -0.14(8) -0.07(6)

loop_
_atom_type_symbol
_atom_type_description
_atom_type_scat_dispersion_real
_atom_type_scat_dispersion_imag
_atom_type_scat_source
Mn Mn 0.337 0.728
;International Tables for Crystallography
(1992, Vol. C, Tables 4.2.6.8 and 6.1.1.1)
;
O O 0.011 0.006
;International Tables for Crystallography
(1992, Vol. C, Tables 4.2.6.8 and 6.1.1.1)
;
N N 0.006 0.003
;International Tables for Crystallography
(1992, Vol. C, Tables 4.2.6.8 and 6.1.1.1)
;
C C 0.003 0.002
;International Tables for Crystallography
(1992, Vol. C, Tables 4.2.6.8 and 6.1.1.1)
;
H H 0.000 0.000
;International Tables for Crystallography
(1992, Vol. C, Table 6.1.1.2)
;

loop_
_geom_angle_atom_site_label_1
_geom_angle_atom_site_label_2
_geom_angle_atom_site_label_3
_geom_angle
_geom_angle_site_symmetry_1
_geom_angle_site_symmetry_3
_geom_angle_publ_flag
O(1) Mn O(1) 82.2(1) . 2_666 yes
O(1) Mn O(2) 176.3(1) . . yes
O(1) Mn N(1) 91.3(1) . . yes
O(1) Mn N(2) 94.5(1) . . yes
O(1) Mn N(3) 95.9(1) . . yes
O(1) Mn O(2) 94.2(1) 2_666 . yes
O(1) Mn N(1) 173.4(1) 2_666 . yes
O(1) Mn N(2) 105.9(1) 2_666 . yes
O(1) Mn N(3) 103.4(1) 2_666 . yes
O(2) Mn N(1) 92.3(1) . . yes
O(2) Mn N(2) 85.7(1) . . yes
O(2) Mn N(3) 85.7(2) . . yes
N(1) Mn N(2) 75.2(1) . . yes
N(1) Mn N(3) 76.5(1) . . yes
N(2) Mn N(3) 150.0(2) . . yes
Mn O(1) Mn 97.8(1) . 2_666 yes
Mn O(2) H(1) 118.9 . . no
Mn O(2) H(2) 114.4 . . no
H(1) O(2) H(2) 126.5 . . no
C(3) O(3) C(16) 121.6(7) . . yes
Mn N(1) C(1) 119.8(3) . . yes
Mn N(1) C(5) 118.5(3) . . yes
C(1) N(1) C(5) 121.0(4) . . yes
Mn N(2) C(6) 116.5(3) . . yes
Mn N(2) C(10) 124.0(5) . . yes
C(6) N(2) C(10) 119.6(5) . . yes
Mn N(3) C(11) 115.3(3) . . yes
Mn N(3) C(15) 125.6(4) . . yes
C(11) N(3) C(15) 119.1(4) . . yes
N(1) C(1) C(2) 121.1(4) . . yes
N(1) C(1) C(6) 112.7(4) . . yes
C(2) C(1) C(6) 126.2(4) . . yes
C(1) C(2) C(3) 117.7(5) . . yes
C(1) C(2) H(3) 120.5 . . no
C(3) C(2) H(3) 121.8 . . no
O(3) C(3) C(2) 124.5(6) . . yes
O(3) C(3) C(4) 115.1(5) . . yes
C(2) C(3) C(4) 120.4(4) . . yes
C(3) C(4) C(5) 118.5(4) . . yes
C(3) C(4) H(4) 121.0 . . no
C(5) C(4) H(4) 120.5 . . no
N(1) C(5) C(4) 121.1(4) . . yes
N(1) C(5) C(11) 113.7(4) . . yes
C(4) C(5) C(11) 125.2(4) . . yes
N(2) C(6) C(1) 114.4(4) . . yes
N(2) C(6) C(7) 121.7(5) . . yes
C(1) C(6) C(7) 123.8(5) . . yes
C(6) C(7) C(8) 118.4(7) . . yes
C(6) C(7) H(5) 121.0 . . no
C(8) C(7) H(5) 120.5 . . no
C(7) C(8) C(9) 120.0(7) . . yes
C(7) C(8) H(6) 120.1 . . no
C(9) C(8) H(6) 119.9 . . no
C(8) C(9) C(10) 118.2(6) . . yes
C(8) C(9) H(7) 119.6 . . no
C(10) C(9) H(7) 122.2 . . no
N(2) C(10) C(9) 122.2(7) . . yes
N(2) C(10) H(8) 118.8 . . no
C(9) C(10) H(8) 119.0 . . no
N(3) C(11) C(5) 115.1(3) . . yes
N(3) C(11) C(12) 122.2(5) . . yes
C(5) C(11) C(12) 122.8(5) . . yes
C(11) C(12) C(13) 118.0(7) . . yes
C(11) C(12) H(9) 119.8 . . no
C(13) C(12) H(9) 122.1 . . no
C(12) C(13) C(14) 119.0(6) . . yes
C(12) C(13) H(10) 117.3 . . no
C(14) C(13) H(10) 123.7 . . no
C(13) C(14) C(15) 120.9(8) . . yes
C(13) C(14) H(11) 115.5 . . no
C(15) C(14) H(11) 123.5 . . no
N(3) C(15) C(14) 120.8(7) . . yes
N(3) C(15) H(12) 120.8 . . no
C(14) C(15) H(12) 118.4 . . no
O(3) C(16) C(17a) 110.0(9) . . yes
O(3) C(16) C(17b) 106.3(9) . . yes
O(3) C(16) H(13) 107.9 . . no
O(3) C(16) H(14) 109.4 . . no
C(17a) C(16) H(13) 102.1 . . no
C(17a) C(16) H(14) 115.9 . . no
C(17b) C(16) H(13) 129.0 . . no
C(17b) C(16) H(14) 91.2 . . no
H(13) C(16) H(14) 111.2 . . no
C(16) C(17a) C(18a) 120.5(3) . . yes
C(16) C(17a) C(18b) 103.6(5) . . yes
C(16) C(17a) H(15a) 106.6 . . no
C(16) C(17a) H(16a) 106.6 . . no
C(18a) C(17a) C(18b) 52.0696(9) . . yes
C(18a) C(17a) H(15a) 106.7 . . no
C(18a) C(17a) H(16a) 106.7 . . no
C(18b) C(17a) H(15a) 149.5 . . no
C(18b) C(17a) H(16a) 65.3 . . no
H(15a) C(17a) H(16a) 109.5 . . no
C(16) C(17b) C(18a) 131.1(5) . . yes
C(16) C(17b) C(18b) 86.2(4) . . yes
C(16) C(17b) H(15b) 115.3 . . no
C(16) C(17b) H(16b) 114.6 . . no
C(18a) C(17b) C(18b) 46.3573(7) . . yes
C(18a) C(17b) H(15b) 82.8 . . no
C(18a) C(17b) H(16b) 98.7 . . no
C(18b) C(17b) H(15b) 114.9 . . no
C(18b) C(17b) H(16b) 114.9 . . no
H(15b) C(17b) H(16b) 109.5 . . no
C(17a) C(18a) C(19a) 98.5344(4) . . yes
C(17a) C(18a) C(19b) 104.350(1) . . yes
C(17a) C(18a) C(19c) 110.5422(6) . . yes
C(17a) C(18a) H(17a) 112.1 . . no
C(17a) C(18a) H(18a) 112.1 . . no
C(17b) C(18a) C(19a) 136.1125(3) . . yes
C(17b) C(18a) C(19b) 125.3045(7) . . yes
C(17b) C(18a) C(19c) 113.7048(3) . . yes
C(17b) C(18a) H(17a) 94.8 . . no
C(17b) C(18a) H(18a) 88.7 . . no
C(19a) C(18a) C(19b) 55.1908(2) . . yes
C(19a) C(18a) C(19c) 69.589(1) . . yes
C(19a) C(18a) H(17a) 112.1 . . no
C(19a) C(18a) H(18a) 112.1 . . no
C(19b) C(18a) C(19c) 117.6772(9) . . yes
C(19b) C(18a) H(17a) 59.1 . . no
C(19b) C(18a) H(18a) 143.1 . . no
C(19c) C(18a) H(17a) 136.3 . . no
C(19c) C(18a) H(18a) 43.5 . . no
H(17a) C(18a) H(18a) 109.5 . . no
C(17a) C(18b) C(19a) 104.9877(7) . . yes
C(17a) C(18b) C(19b) 147.7792(4) . . yes
C(17a) C(18b) C(19d) 105.2662(1) . . yes
C(17a) C(18b) H(17b) 88.8 . . no
C(17a) C(18b) H(18b) 136.1 . . no
C(17b) C(18b) C(19a) 103.563(1) . . yes
C(17b) C(18b) C(19b) 118.1634(4) . . yes
C(17b) C(18b) C(19d) 120.0721(5) . . yes
C(17b) C(18b) H(17b) 106.8 . . no
C(17b) C(18b) H(18b) 106.8 . . no
C(19a) C(18b) C(19b) 75.2017(1) . . yes
C(19a) C(18b) C(19d) 32.3769(5) . . yes
C(19a) C(18b) H(17b) 138.8 . . no
C(19a) C(18b) H(18b) 87.3 . . no
C(19b) C(18b) C(19d) 91.7466(1) . . yes
C(19b) C(18b) H(17b) 112.6 . . no
C(19b) C(18b) H(18b) 15.3 . . no
C(19d) C(18b) H(17b) 106.8 . . no
C(19d) C(18b) H(18b) 106.8 . . no
H(17b) C(18b) H(18b) 109.5 . . no
C(18a) C(19a) H(19a) 109.5 . . no
C(18a) C(19a) H(20a) 109.5 . . no
C(18a) C(19a) H(21a) 109.5 . . no
C(18b) C(19a) H(19a) 130.2 . . no
C(18b) C(19a) H(20a) 120.0 . . no
C(18b) C(19a) H(21a) 59.9 . . no
H(19a) C(19a) H(20a) 109.5 . . no
H(19a) C(19a) H(21a) 109.5 . . no
H(20a) C(19a) H(21a) 109.5 . . no
C(18a) C(19b) H(19b) 109.5 . . no
C(18a) C(19b) H(20b) 109.5 . . no
C(18a) C(19b) H(21b) 109.5 . . no
C(18b) C(19b) H(19b) 159.1 . . no
C(18b) C(19b) H(20b) 72.6 . . no
C(18b) C(19b) H(21b) 88.5 . . no
H(19b) C(19b) H(20b) 109.5 . . no
H(19b) C(19b) H(21b) 109.5 . . no
H(20b) C(19b) H(21b) 109.5 . . no
C(18a) C(19c) H(19c) 109.5 . . no
C(18a) C(19c) H(20c) 109.5 . . no
C(18a) C(19c) H(21c) 109.5 . . no
H(19c) C(19c) H(20c) 109.5 . . no
H(19c) C(19c) H(21c) 109.5 . . no
H(20c) C(19c) H(21c) 109.5 . . no
C(18a) C(19d) H(19d) 71.9 . . no
C(18a) C(19d) H(20d) 108.2 . . no
C(18a) C(19d) H(21d) 138.9 . . no
C(18b) C(19d) H(19d) 109.5 . . no
C(18b) C(19d) H(20d) 109.5 . . no
C(18b) C(19d) H(21d) 109.5 . . no
H(19d) C(19d) H(20d) 109.5 . . no
H(19d) C(19d) H(21d) 109.5 . . no
H(20d) C(19d) H(21d) 109.5 . . no
O(4) N(4) O(5) 119.7(7) . . yes
O(4) N(4) O(6) 123.7(8) . . yes
O(5) N(4) O(6) 116.6(8) . . yes
O(7) N(5) O(8) 103.5(6) . . yes
O(7) N(5) O(9) 129.7(9) . . yes
O(8) N(5) O(9) 126.8(9) . . yes
H(22) O(1w) H(23) 105.7 . . no
H(24) O(2wa) H(25) 80.0 . . no
H(24) O(2wb) H(25) 81.2 . . no

loop_
_geom_bond_atom_site_label_1
_geom_bond_atom_site_label_2
_geom_bond_distance
_geom_bond_site_symmetry_2
_geom_bond_publ_flag
Mn O(1) 1.825(3) . yes
Mn O(1) 1.811(3) 2_666 yes
Mn O(2) 2.018(3) . yes
Mn N(1) 2.042(3) . yes
Mn N(2) 2.128(4) . yes
Mn N(3) 2.145(4) . yes
O(2) H(1) 0.902 . no
O(2) H(2) 0.713 . no
O(3) C(3) 1.337(6) . yes
O(3) C(16) 1.35(1) . yes
N(1) C(1) 1.336(5) . yes
N(1) C(5) 1.356(5) . yes
N(2) C(6) 1.330(6) . yes
N(2) C(10) 1.337(6) . yes
N(3) C(11) 1.333(6) . yes
N(3) C(15) 1.352(6) . yes
C(1) C(2) 1.393(6) . yes
C(1) C(6) 1.476(6) . yes
C(2) C(3) 1.390(8) . yes
C(2) H(3) 0.952 . no
C(3) C(4) 1.398(8) . yes
C(4) C(5) 1.363(7) . yes
C(4) H(4) 0.963 . no
C(5) C(11) 1.480(7) . yes
C(6) C(7) 1.387(7) . yes
C(7) C(8) 1.37(1) . yes
C(7) H(5) 0.952 . no
C(8) C(9) 1.38(1) . yes
C(8) H(6) 0.943 . no
C(9) C(10) 1.37(1) . yes
C(9) H(7) 0.915 . no
C(10) H(8) 0.960 . no
C(11) C(12) 1.387(7) . yes
C(12) C(13) 1.40(1) . yes
C(12) H(9) 0.945 . no
C(13) C(14) 1.35(1) . yes
C(13) H(10) 0.964 . no
C(14) C(15) 1.37(1) . yes
C(14) H(11) 0.933 . no
C(15) H(12) 0.937 . no
C(16) C(17a) 1.496(8) . yes
C(16) C(17b) 1.69(1) . yes
C(16) H(13) 0.955 . no
C(16) H(14) 0.924 . no
C(17a) C(18a) 1.360 . yes
C(17a) C(18b) 1.437 . yes
C(17a) H(15a) 0.950 . no
C(17a) H(16a) 0.950 . no
C(17b) C(18a) 1.023 . yes
C(17b) C(18b) 1.688 . yes
C(17b) H(15b) 0.950 . no
C(17b) H(16b) 0.950 . no
C(18a) C(19a) 1.543 . yes
C(18a) C(19b) 1.550 . yes
C(18a) C(19c) 1.426 . yes
C(18a) H(17a) 0.950 . no
C(18a) H(18a) 0.950 . no
C(18b) C(19a) 1.340 . yes
C(18b) C(19d) 1.146 . yes
C(18b) H(17b) 0.950 . no
C(18b) H(18b) 0.950 . no
C(19a) H(19a) 0.950 . no
C(19a) H(20a) 0.950 . no
C(19a) H(21a) 0.950 . no
C(19b) H(19b) 0.950 . no
C(19b) H(20b) 0.950 . no
C(19b) H(21b) 0.950 . no
C(19c) H(19c) 0.950 . no
C(19c) H(20c) 0.950 . no
C(19c) H(21c) 0.950 . no
C(19d) H(19d) 0.950 . no
C(19d) H(20d) 0.950 . no
C(19d) H(21d) 0.950 . no
O(4) N(4) 1.232(7) . yes
O(5) N(4) 1.209(8) . yes
O(6) N(4) 1.182(8) . yes
O(7) N(5) 1.417(8) . yes
O(8) N(5) 1.338(9) . yes
O(9) N(5) 1.01(1) . yes
O(1w) H(22) 0.954 . no
O(1w) H(23) 1.038 . no
O(2wa) H(24) 1.119 . no
O(2wa) H(25) 1.164 . no
O(2wb) H(24) 1.147 . no
O(2wb) H(25) 1.107 . no

loop_
_geom_contact_atom_site_label_1
_geom_contact_atom_site_label_2
_geom_contact_distance
_geom_contact_site_symmetry_2
Mn Mn 2.741(1) 2_666
